data_7114973
loop_
_publ_author_name
'Papaefstathiou, Giannis S.'
'Kipp, Alex J.'
'MacGillivray, Leonard R.'

_publ_section_title
;
 Exploiting modularity in template-controlled synthesis: a new linear
 template to direct reactivity within discrete hydrogen-bonded molecular
 assemblies in the solid state
;
_journal_issue 23
_journal_name_full 'Chemical Communications'
_journal_page_first 2462
_journal_paper_doi 10.1039/b106584j
_journal_year 2001
_chemical_formula_sum 'C48 H36 N4 O4'
_chemical_formula_weight 796.83
_chemical_name_systematic
; 
? 
;
_space_group_IT_number 14
_symmetry_cell_setting monoclinic
_symmetry_space_group_name_Hall '-P 2yn'
_symmetry_space_group_name_H-M 'P 1 21/n 1'
_atom_sites_solution_hydrogens geom
_atom_sites_solution_primary direct
_atom_sites_solution_secondary difmap
_audit_creation_method SHELXL
_cell_angle_alpha 90.00
_cell_angle_beta 97.4040(11)
_cell_angle_gamma 90.00
_cell_formula_units_Z 2
_cell_length_a 10.0592(2)
_cell_length_b 15.4694(4)
_cell_length_c 12.4151(3)
_cell_measurement_temperature 173(2)
_cell_volume 1915.80(8)
_computing_structure_refinement 'SHELXL-93 (Sheldrick, 1993)'
_computing_structure_solution 'SHELXS-86 (Sheldrick, 1990)'
_diffrn_ambient_temperature 173(2)
_diffrn_radiation_monochromator graphite
_diffrn_radiation_source 'fine-focus sealed tube'
_diffrn_radiation_type MoK\a
_diffrn_radiation_wavelength 0.71070
_diffrn_reflns_av_R_equivalents 0.0258
_diffrn_reflns_av_sigmaI/netI 0.0260
_diffrn_reflns_limit_h_max 14
_diffrn_reflns_limit_h_min 0
_diffrn_reflns_limit_k_max 21
_diffrn_reflns_limit_k_min -21
_diffrn_reflns_limit_l_max 17
_diffrn_reflns_limit_l_min -17
_diffrn_reflns_number 9527
_diffrn_reflns_theta_max 22.50
_diffrn_reflns_theta_min 3.08
_exptl_absorpt_coefficient_mu 0.067
_exptl_crystal_density_diffrn 1.007
_exptl_crystal_F_000 608
_exptl_crystal_size_max 0.30
_exptl_crystal_size_mid 0.25
_exptl_crystal_size_min 0.20
_refine_diff_density_max 0.229
_refine_diff_density_min -0.225
_refine_diff_density_rms 0.038
_refine_ls_extinction_method none
_refine_ls_goodness_of_fit_all 1.077
_refine_ls_goodness_of_fit_obs 1.111
_refine_ls_matrix_type full
_refine_ls_number_parameters 281
_refine_ls_number_reflns 2405
_refine_ls_number_restraints 0
_refine_ls_restrained_S_all 1.076
_refine_ls_restrained_S_obs 1.111
_refine_ls_R_factor_all 0.0519
_refine_ls_R_factor_obs 0.0423
_refine_ls_shift/esd_max 0.000
_refine_ls_shift/esd_mean 0.000
_refine_ls_structure_factor_coef Fsqd
_refine_ls_weighting_details 'w=1/[\s^2^(Fo^2^)+(0.0510P)^2^+0.8840P] where P=(Fo^2^+2Fc^2^)/3'
_refine_ls_weighting_scheme calc
_refine_ls_wR_factor_all 0.1103
_refine_ls_wR_factor_obs 0.1034
_reflns_number_observed 2105
_reflns_number_total 2493
_reflns_observed_criterion >2sigma(I)
_cod_data_source_file b106584j.txt
_cod_data_source_block mcg131
_cod_depositor_comments
;
The following automatic conversions were performed:

'_refine_ls_weighting_scheme' value 'calc
w=1/[\s^2^(Fo^2^)+(0.0510P)^2^+0.8840P] where P=(Fo^2^+2Fc^2^)/3' was
changed to 'calc'. New tag '_refine_ls_weighting_details' was
created. The value of the new tag was set to
'w=1/[\s^2^(Fo^2^)+(0.0510P)^2^+0.8840P] where P=(Fo^2^+2Fc^2^)/3'.

Automatic conversion script
Id: cif_fix_values 3143 2015-03-26 13:38:13Z robertas 
;
_cod_original_sg_symbol_H-M P21/n
_cod_database_code 7114973

loop_
_symmetry_equiv_pos_as_xyz
'x, y, z'
'-x+1/2, y+1/2, -z+1/2'
'-x, -y, -z'
'x-1/2, -y-1/2, z-1/2'

loop_
_atom_site_aniso_label
_atom_site_aniso_U_11
_atom_site_aniso_U_22
_atom_site_aniso_U_33
_atom_site_aniso_U_23
_atom_site_aniso_U_13
_atom_site_aniso_U_12
O1 0.0508(10) 0.0543(10) 0.0461(9) -0.0122(8) 0.0138(8) -0.0215(8)
O2 0.0579(11) 0.0696(12) 0.0675(12) -0.0139(9) 0.0302(10) -0.0154(9)
O3 0.0954(15) 0.0329(9) 0.0725(12) -0.0104(9) 0.0423(11) -0.0113(9)
O4 0.0608(11) 0.0371(9) 0.0437(9) 0.0005(7) 0.0169(8) -0.0066(7)
N1 0.0413(11) 0.0506(12) 0.0404(11) -0.0084(9) 0.0108(9) -0.0069(9)
N2 0.0649(14) 0.0364(11) 0.0453(12) -0.0070(9) 0.0172(10) 0.0016(10)
C1 0.0459(14) 0.0392(13) 0.0279(11) -0.0012(9) 0.0055(10) -0.0047(10)
C2 0.0445(13) 0.0341(12) 0.0255(11) -0.0025(9) 0.0049(9) -0.0058(10)
C3 0.0488(14) 0.0332(12) 0.0344(12) -0.0016(10) 0.0112(10) -0.0030(10)
C4 0.056(2) 0.0426(14) 0.0474(14) -0.0003(11) 0.0169(12) 0.0016(12)
C5 0.0435(14) 0.060(2) 0.0492(14) 0.0011(12) 0.0154(11) -0.0060(12)
C6 0.0511(15) 0.0452(15) 0.0401(13) 0.0029(11) 0.0077(11) -0.0147(12)
C7 0.0484(14) 0.0351(12) 0.0297(11) 0.0010(9) 0.0023(10) -0.0094(10)
C8 0.063(2) 0.0332(13) 0.0460(14) 0.0031(10) 0.0000(12) -0.0095(12)
C9 0.065(2) 0.0343(13) 0.054(2) -0.0014(11) -0.0003(13) 0.0051(12)
C10 0.0493(14) 0.0461(15) 0.0392(13) -0.0014(10) 0.0037(11) 0.0060(12)
C11 0.0466(14) 0.0467(14) 0.0391(13) -0.0033(11) 0.0109(11) -0.0070(11)
C12 0.0550(15) 0.0324(13) 0.0476(14) -0.0047(11) 0.0151(12) -0.0035(11)
C13 0.068(2) 0.0451(14) 0.0424(14) 0.0076(11) 0.0142(13) 0.0108(13)
C14 0.0420(15) 0.088(2) 0.0352(13) -0.0015(14) -0.0009(11) 0.0214(15)
C15 0.0374(14) 0.081(2) 0.0452(14) -0.0124(14) 0.0077(12) -0.0143(13)
C16 0.057(2) 0.0454(14) 0.0439(14) 0.0033(11) 0.0177(12) -0.0025(12)
C17 0.0355(13) 0.0568(15) 0.0256(11) -0.0044(11) 0.0057(9) 0.0125(11)
C20 0.0445(14) 0.0520(15) 0.0247(11) 0.0040(10) 0.0074(10) 0.0109(12)
C21 0.057(2) 0.051(2) 0.0456(14) 0.0050(11) 0.0138(12) -0.0115(12)
C22 0.084(2) 0.0308(13) 0.062(2) 0.0042(11) 0.0181(15) 0.0128(14)
C23 0.047(2) 0.069(2) 0.053(2) -0.0073(13) 0.0111(12) 0.0215(14)
C24 0.049(2) 0.066(2) 0.054(2) -0.0145(13) 0.0181(12) -0.0176(14)
C18A 0.0315(14) 0.0360(14) 0.0332(14) -0.0001(11) 0.0070(11) -0.0062(12)
C19A 0.0325(14) 0.0351(14) 0.0305(13) -0.0004(11) 0.0019(10) -0.0040(12)

loop_
_atom_site_label
_atom_site_type_symbol
_atom_site_fract_x
_atom_site_fract_y
_atom_site_fract_z
_atom_site_U_iso_or_equiv
_atom_site_thermal_displace_type
_atom_site_occupancy
_atom_site_calc_flag
_atom_site_refinement_flags
_atom_site_disorder_group
O1 O 0.4205(2) 0.75367(10) 0.17313(12) 0.0498(4) Uani 1 d . .
H1 H 0.4865(13) 0.7873(10) 0.1760(14) 0.060 Uiso 1 calc R .
O2 O 0.5239(2) 0.68855(12) 0.04599(15) 0.0630(5) Uani 1 d . .
O3 O 0.1740(2) 0.87311(10) 0.13611(15) 0.0642(6) Uani 1 d . .
H3 H 0.2032(26) 0.9177(3) 0.1085(11) 0.077 Uiso 1 calc R .
O4 O 0.2387(2) 0.81004(9) -0.01052(12) 0.0463(4) Uani 1 d . .
N1 N 0.6204(2) 0.86606(12) 0.20804(15) 0.0436(5) Uani 1 d . .
N2 N 0.2381(2) 1.03395(12) 0.08536(15) 0.0480(5) Uani 1 d . .
C1 C 0.3220(2) 0.62743(14) 0.0923(2) 0.0376(5) Uani 1 d . .
C2 C 0.1858(2) 0.64291(13) 0.1082(2) 0.0347(5) Uani 1 d . .
C3 C 0.1249(2) 0.72622(13) 0.1108(2) 0.0383(5) Uani 1 d . .
C4 C -0.0037(2) 0.7337(2) 0.1351(2) 0.0477(6) Uani 1 d . .
H4 H -0.0411(2) 0.7897(2) 0.1404(2) 0.057 Uiso 1 calc R .
C5 C -0.0819(2) 0.6610(2) 0.1523(2) 0.0502(6) Uani 1 d . .
H5 H -0.1706(2) 0.6677(2) 0.1696(2) 0.060 Uiso 1 calc R .
C6 C -0.0291(2) 0.5809(2) 0.1439(2) 0.0453(6) Uani 1 d . .
H6 H -0.0829(2) 0.5316(2) 0.1528(2) 0.054 Uiso 1 calc R .
C7 C 0.1041(2) 0.56939(13) 0.1223(2) 0.0380(5) Uani 1 d . .
C8 C 0.1568(3) 0.48540(14) 0.1134(2) 0.0482(6) Uani 1 d . .
H8 H 0.1025(3) 0.43675(14) 0.1244(2) 0.058 Uiso 1 calc R .
C9 C 0.2828(3) 0.4727(2) 0.0894(2) 0.0519(6) Uani 1 d . .
H9 H 0.3148(3) 0.4159(2) 0.0791(2) 0.062 Uiso 1 calc R .
C10 C 0.3651(2) 0.54429(14) 0.0802(2) 0.0451(6) Uani 1 d . .
H10 H 0.4542(2) 0.53508(14) 0.0649(2) 0.054 Uiso 1 calc R .
C11 C 0.4305(2) 0.69368(15) 0.0987(2) 0.0437(6) Uani 1 d . .
C12 C 0.1878(2) 0.80620(14) 0.0730(2) 0.0443(6) Uani 1 d . .
C13 C 0.7217(3) 0.8412(2) 0.2823(2) 0.0514(7) Uani 1 d . .
H13 H 0.7120(3) 0.7894(2) 0.3217(2) 0.062 Uiso 1 calc R .
C14 C 0.8382(3) 0.8869(2) 0.3040(2) 0.0556(7) Uani 1 d . .
H14 H 0.9080(3) 0.8676(2) 0.3575(2) 0.067 Uiso 1 calc R .
C15 C 0.8514(2) 0.9609(2) 0.2470(2) 0.0542(7) Uani 1 d . .
H15 H 0.9319(2) 0.9935(2) 0.2595(2) 0.065 Uiso 1 calc R .
C16 C 0.7494(2) 0.98801(15) 0.1721(2) 0.0477(6) Uani 1 d . .
H16 H 0.7578(2) 1.03979(15) 0.1324(2) 0.057 Uiso 1 calc R .
C17 C 0.6335(2) 0.93950(15) 0.1544(2) 0.0391(6) Uani 1 d . .
C20 C 0.3414(2) 1.0860(2) 0.0784(2) 0.0401(6) Uani 1 d . .
C21 C 0.3296(3) 1.1738(2) 0.0905(2) 0.0504(6) Uani 1 d . .
H21 H 0.4049(3) 1.2101(2) 0.0862(2) 0.061 Uiso 1 calc R .
C22 C 0.2103(3) 1.2090(2) 0.1085(2) 0.0582(7) Uani 1 d . .
H22 H 0.2023(3) 1.2696(2) 0.1180(2) 0.070 Uiso 1 calc R .
C23 C 0.1028(3) 1.1563(2) 0.1128(2) 0.0560(7) Uani 1 d . .
H23 H 0.0178(3) 1.1792(2) 0.1234(2) 0.067 Uiso 1 calc R .
C24 C 0.1210(3) 1.0698(2) 0.1014(2) 0.0554(7) Uani 1 d . .
H24 H 0.0464(3) 1.0327(2) 0.1049(2) 0.067 Uiso 1 calc R .
C18A C 0.5106(2) 0.9583(2) 0.0729(2) 0.0334(6) Uani 0.85 d P 1
H18A H 0.4309(2) 0.9262(2) 0.0927(2) 0.040 Uiso 0.85 calc PR 1
C19A C 0.4760(2) 1.0544(2) 0.0518(2) 0.0329(6) Uani 0.85 d P 1
H19A H 0.5498(2) 1.0921(2) 0.0872(2) 0.039 Uiso 0.85 calc PR 1
C18B C 0.5682(13) 1.0166(8) 0.0746(9) 0.021(3) Uiso 0.15 d P 2
H18B H 0.5921(13) 1.0762(8) 0.1017(9) 0.025 Uiso 0.15 calc PR 2
C19B C 0.4132(12) 0.9988(8) 0.0533(9) 0.017(2) Uiso 0.15 d P 2
H19B H 0.4124(12) 0.9372(8) 0.0778(9) 0.021 Uiso 0.15 calc PR 2

loop_
_atom_type_symbol
_atom_type_description
_atom_type_scat_dispersion_real
_atom_type_scat_dispersion_imag
_atom_type_scat_source
C C 0.0033 0.0016 'International Tables Vol C Tables 4.2.6.8 and 6.1.1.4'
H H 0.0000 0.0000 'International Tables Vol C Tables 4.2.6.8 and 6.1.1.4'
N N 0.0061 0.0033 'International Tables Vol C Tables 4.2.6.8 and 6.1.1.4'
O O 0.0106 0.0060 'International Tables Vol C Tables 4.2.6.8 and 6.1.1.4'

loop_
_geom_angle_atom_site_label_1
_geom_angle_atom_site_label_2
_geom_angle_atom_site_label_3
_geom_angle
_geom_angle_site_symmetry_1
_geom_angle_site_symmetry_3
C17 N1 C13 118.3(2) . .
C20 N2 C24 118.0(2) . .
C20 N2 C19B 54.2(4) . .
C24 N2 C19B 171.4(4) . .
C10 C1 C2 119.6(2) . .
C10 C1 C11 114.3(2) . .
C2 C1 C11 125.8(2) . .
C7 C2 C3 117.4(2) . .
C7 C2 C1 117.5(2) . .
C3 C2 C1 125.2(2) . .
C4 C3 C2 120.1(2) . .
C4 C3 C12 116.7(2) . .
C2 C3 C12 122.7(2) . .
C3 C4 C5 121.9(2) . .
C6 C5 C4 119.2(2) . .
C5 C6 C7 121.3(2) . .
C6 C7 C8 120.4(2) . .
C6 C7 C2 119.9(2) . .
C8 C7 C2 119.7(2) . .
C9 C8 C7 121.5(2) . .
C8 C9 C10 119.0(2) . .
C1 C10 C9 122.4(2) . .
O2 C11 O1 123.8(2) . .
O2 C11 C1 122.5(2) . .
O1 C11 C1 113.5(2) . .
O4 C12 O3 123.9(2) . .
O4 C12 C3 123.4(2) . .
O3 C12 C3 112.5(2) . .
N1 C13 C14 123.0(2) . .
C15 C14 C13 118.2(2) . .
C16 C15 C14 120.0(2) . .
C15 C16 C17 119.3(2) . .
N1 C17 C16 121.3(2) . .
N1 C17 C18A 111.8(2) . .
C16 C17 C18A 126.8(2) . .
N1 C17 C18B 150.3(5) . .
C16 C17 C18B 88.0(5) . .
N2 C20 C21 121.0(2) . .
N2 C20 C19A 123.2(2) . .
C21 C20 C19A 115.8(2) . .
C22 C21 C20 120.2(2) . .
C23 C22 C21 119.3(2) . .
C22 C23 C24 117.8(2) . .
N2 C24 C23 123.7(2) . .
C17 C18A C19A 116.3(2) . .
C17 C18A C19A 117.5(2) . 3_675
C19A C18A C19A 90.0(2) . 3_675
C20 C19A C18A 117.6(2) . .
C20 C19A C18A 116.3(2) . 3_675
C18A C19A C18A 90.0(2) . 3_675
C19B C18B C17 106.6(9) . .
C19B C18B C19B 92.7(9) . 3_675
C17 C18B C19B 113.2(8) . 3_675
C18B C19B C18B 87.3(9) . 3_675
C18B C19B N2 145.8(9) . .
C18B C19B N2 117.5(8) 3_675 .

loop_
_geom_bond_atom_site_label_1
_geom_bond_atom_site_label_2
_geom_bond_distance
_geom_bond_site_symmetry_2
O1 C11 1.322(3) .
O2 C11 1.215(3) .
O3 C12 1.317(3) .
O4 C12 1.215(3) .
N1 C17 1.332(3) .
N1 C13 1.339(3) .
N2 C20 1.326(3) .
N2 C24 1.340(3) .
N2 C19B 1.932(12) .
C1 C10 1.372(3) .
C1 C2 1.429(3) .
C1 C11 1.491(3) .
C2 C7 1.428(3) .
C2 C3 1.429(3) .
C3 C4 1.371(3) .
C3 C12 1.493(3) .
C4 C5 1.405(3) .
C5 C6 1.357(3) .
C6 C7 1.411(3) .
C7 C8 1.413(3) .
C8 C9 1.353(3) .
C9 C10 1.396(3) .
C13 C14 1.366(4) .
C14 C15 1.361(4) .
C15 C16 1.360(3) .
C16 C17 1.380(3) .
C17 C18A 1.521(3) .
C17 C18B 1.633(13) .
C20 C21 1.373(3) .
C20 C19A 1.516(3) .
C21 C22 1.362(4) .
C22 C23 1.360(4) .
C23 C24 1.361(3) .
C18A C19A 1.542(3) .
C18A C19A 1.584(3) 3_675
C19A C18A 1.584(3) 3_675
C18B C19B 1.57(2) .
C18B C19B 1.64(2) 3_675
C19B C18B 1.64(2) 3_675
